data_1572238
loop_
_publ_author_name
'Zhao, Zhengxing'
'Li, Yingxin'
'Jia, Shiqi'
'Peng, Lei'
'Zhang, Zian'
'Wu, Fengdi'
'Wang, Pengfei'
'Qin, Wenling'
'Lan, Yu'
'Yan, Hailong'

_publ_section_title
;
 Catalytic asymmetric functionalization and dearomatization of thiophenes.
;
_journal_issue 35
_journal_name_full 'Chemical science'
_journal_page_first 14295
_journal_page_last 14303
_journal_paper_doi 10.1039/d4sc03530e
_journal_volume 15
_journal_year 2024
_chemical_absolute_configuration ad
_chemical_formula_moiety 'C22 H12 Br2 O S'
_chemical_formula_sum 'C22 H12 Br2 O S'
_chemical_formula_weight 484.20
_space_group_crystal_system orthorhombic
_space_group_IT_number 19
_space_group_name_Hall 'P 2ac 2ab'
_space_group_name_H-M_alt 'P 21 21 21'
_atom_sites_solution_hydrogens geom
_atom_sites_solution_primary dual
_audit_creation_date 2020-12-30
_audit_creation_method
;
Olex2 1.3
(compiled 2020.11.12 svn.r5f609507 for OlexSys, GUI svn.r6226)
;
_audit_update_record
;
2022-08-23 deposited with the CCDC.	2024-07-30 downloaded from the CCDC.
;
_cell_angle_alpha 90
_cell_angle_beta 90
_cell_angle_gamma 90
_cell_formula_units_Z 4
_cell_length_a 8.0277(5)
_cell_length_b 10.4982(4)
_cell_length_c 22.0586(11)
_cell_measurement_reflns_used 1905
_cell_measurement_temperature 295
_cell_measurement_theta_max 25.1730
_cell_measurement_theta_min 3.8790
_cell_volume 1859.02(16)
_computing_molecular_graphics 'Olex2 1.3 (Dolomanov et al., 2009)'
_computing_publication_material 'Olex2 1.3 (Dolomanov et al., 2009)'
_computing_structure_refinement 'SHELXL 2018/3 (Sheldrick, 2015)'
_computing_structure_solution 'SHELXT 2014/5 (Sheldrick, 2014)'
_diffrn_ambient_temperature 295
_diffrn_detector_area_resol_mean 16.0892
_diffrn_measured_fraction_theta_full 0.997
_diffrn_measured_fraction_theta_max 0.889
_diffrn_measurement_device_type 'SuperNova, Single source at offset/far, Eos'
_diffrn_measurement_method '\w scans'
_diffrn_radiation_type MoK\a
_diffrn_radiation_wavelength 0.71073
_diffrn_reflns_av_R_equivalents 0.0374
_diffrn_reflns_av_unetI/netI 0.0728
_diffrn_reflns_Laue_measured_fraction_full 0.997
_diffrn_reflns_Laue_measured_fraction_max 0.889
_diffrn_reflns_limit_h_max 9
_diffrn_reflns_limit_h_min -10
_diffrn_reflns_limit_k_max 14
_diffrn_reflns_limit_k_min -13
_diffrn_reflns_limit_l_max 16
_diffrn_reflns_limit_l_min -30
_diffrn_reflns_number 7547
_diffrn_reflns_point_group_measured_fraction_full 0.998
_diffrn_reflns_point_group_measured_fraction_max 0.849
_diffrn_reflns_theta_full 26.000
_diffrn_reflns_theta_max 29.111
_diffrn_reflns_theta_min 3.383
_diffrn_source 'micro-focus sealed X-ray tube'
_exptl_absorpt_coefficient_mu 4.481
_exptl_absorpt_correction_T_max 1.00000
_exptl_absorpt_correction_T_min 0.62092
_exptl_absorpt_correction_type multi-scan
_exptl_absorpt_process_details
;
CrysAlisPro 1.171.39.46e (Rigaku Oxford Diffraction, 2018)
Empirical absorption correction using spherical harmonics,
 implemented in SCALE3 ABSPACK scaling algorithm.
;
_exptl_crystal_colour colorless
_exptl_crystal_density_diffrn 1.730
_exptl_crystal_description block
_exptl_crystal_F_000 952
_exptl_crystal_size_max 0.28
_exptl_crystal_size_mid 0.27
_exptl_crystal_size_min 0.27
_refine_diff_density_max 0.593
_refine_diff_density_min -0.710
_refine_diff_density_rms 0.097
_refine_ls_abs_structure_details
;
 Flack x determined using 950 quotients [(I+)-(I-)]/[(I+)+(I-)]
 (Parsons, Flack and Wagner, Acta Cryst. B69 (2013) 249-259).
;
_refine_ls_abs_structure_Flack 0.000(11)
_refine_ls_extinction_method none
_refine_ls_goodness_of_fit_ref 1.071
_refine_ls_hydrogen_treatment constr
_refine_ls_matrix_type full
_refine_ls_number_parameters 235
_refine_ls_number_reflns 4232
_refine_ls_number_restraints 0
_refine_ls_restrained_S_all 1.071
_refine_ls_R_factor_all 0.0856
_refine_ls_R_factor_gt 0.0529
_refine_ls_shift/su_max 0.001
_refine_ls_shift/su_mean 0.000
_refine_ls_structure_factor_coef Fsqd
_refine_ls_weighting_details 'w=1/[\s^2^(Fo^2^)+(0.0413P)^2^+1.5979P] where P=(Fo^2^+2Fc^2^)/3'
_refine_ls_weighting_scheme calc
_refine_ls_wR_factor_gt 0.1060
_refine_ls_wR_factor_ref 0.1236
_reflns_Friedel_coverage 0.676
_reflns_Friedel_fraction_full 0.999
_reflns_Friedel_fraction_max 0.797
_reflns_number_gt 3101
_reflns_number_total 4232
_reflns_threshold_expression 'I > 2\s(I)'
_cod_data_source_file d4sc03530e2.cif
_cod_data_source_block 20201230-yanhl-pl-zza-53
_cod_depositor_comments 'Adding full bibliography for 1572238--1572242.cif.'
_cod_database_code 1572238
_shelx_shelxl_version_number 2018/3
_shelx_space_group_comment
;
The symmetry employed for this shelxl refinement is uniquely defined
by the following loop, which should always be used as a source of
symmetry information in preference to the above space-group names.
They are only intended as comments.
;
_olex2_refinement_description
;
1. Fixed Uiso
 At 1.2 times of:
  All C(H) groups
2.a Ternary CH refined with riding coordinates:
 C20(H20)
2.b Aromatic/amide H refined with riding coordinates:
 C2(H2), C17(H17), C16(H16), C15(H15), C21(H21), C22(H22), C8(H8), C7(H7),
 C14(H14), C4(H4), C5(H5)
;
_olex2_submission_special_instructions 'No special instructions were received'

loop_
_space_group_symop_operation_xyz
'x, y, z'
'-x+1/2, -y, z+1/2'
'-x, y+1/2, -z+1/2'
'x+1/2, -y+1/2, -z'

loop_
_atom_site_label
_atom_site_type_symbol
_atom_site_fract_x
_atom_site_fract_y
_atom_site_fract_z
_atom_site_U_iso_or_equiv
_atom_site_adp_type
_atom_site_occupancy
_atom_site_site_symmetry_order
_atom_site_calc_flag
_atom_site_refinement_flags_posn
_atom_site_refinement_flags_adp
_atom_site_refinement_flags_occupancy
_atom_site_disorder_assembly
_atom_site_disorder_group
Br1 Br 1.02927(12) 0.37158(9) 0.69086(5) 0.0472(3) Uani 1 1 d . . . . .
Br2 Br 0.69736(16) 0.70710(9) 0.56885(6) 0.0627(4) Uani 1 1 d . . . . .
S1 S 0.4115(3) 0.1897(2) 0.71069(11) 0.0441(6) Uani 1 1 d . . . . .
O1 O 0.7004(10) -0.0178(5) 0.6255(3) 0.0495(18) Uani 1 1 d . . . . .
C10 C 0.7131(11) 0.2068(7) 0.6095(3) 0.0336(19) Uani 1 1 d . . . . .
C18 C 0.6959(10) 0.1368(7) 0.7745(3) 0.0286(17) Uani 1 1 d . . . . .
C13 C 0.8315(11) 0.2167(7) 0.7740(3) 0.0306(18) Uani 1 1 d . . . . .
C12 C 0.8537(10) 0.2633(7) 0.7113(3) 0.0302(18) Uani 1 1 d . . . . .
C9 C 0.6901(13) 0.0865(8) 0.5873(4) 0.041(2) Uani 1 1 d . . . . .
C1 C 0.7018(12) 0.3128(7) 0.5679(4) 0.037(2) Uani 1 1 d . . . . .
C19 C 0.6261(10) 0.1291(7) 0.7114(3) 0.0307(17) Uani 1 1 d . . . . .
C2 C 0.7119(12) 0.4404(7) 0.5858(4) 0.037(2) Uani 1 1 d . . . . .
H2 H 0.729026 0.460924 0.626362 0.045 Uiso 1 1 calc R U . . .
C11 C 0.7388(10) 0.2137(6) 0.6746(3) 0.0275(17) Uani 1 1 d . . . . .
C17 C 0.6433(12) 0.0794(8) 0.8272(4) 0.040(2) Uani 1 1 d . . . . .
H17 H 0.552554 0.024328 0.826793 0.047 Uiso 1 1 calc R U . . .
C20 C 0.6218(11) -0.0096(7) 0.6829(4) 0.037(2) Uani 1 1 d . . . . .
H20 H 0.678301 -0.068046 0.710745 0.045 Uiso 1 1 calc R U . . .
C16 C 0.7253(14) 0.1038(9) 0.8803(4) 0.048(3) Uani 1 1 d . . . . .
H16 H 0.688667 0.067619 0.916358 0.058 Uiso 1 1 calc R U . . .
C15 C 0.8628(14) 0.1825(9) 0.8799(4) 0.050(3) Uani 1 1 d . . . . .
H15 H 0.920465 0.196565 0.915830 0.061 Uiso 1 1 calc R U . . .
C21 C 0.4419(15) -0.0471(9) 0.6791(4) 0.054(3) Uani 1 1 d . . . . .
H21 H 0.409966 -0.129630 0.669073 0.065 Uiso 1 1 calc R U . . .
C3 C 0.6963(15) 0.5354(8) 0.5431(4) 0.050(3) Uani 1 1 d . . . . .
C22 C 0.3344(14) 0.0398(9) 0.6903(4) 0.053(2) Uani 1 1 d . . . . .
H22 H 0.220577 0.023943 0.687771 0.064 Uiso 1 1 calc R U . . .
C6 C 0.6746(16) 0.2843(9) 0.5045(4) 0.054(3) Uani 1 1 d . . . . .
C8 C 0.6614(18) 0.0601(9) 0.5254(4) 0.062(3) Uani 1 1 d . . . . .
H8 H 0.644196 -0.022967 0.512134 0.075 Uiso 1 1 calc R U . . .
C7 C 0.6595(18) 0.1561(9) 0.4867(4) 0.066(4) Uani 1 1 d . . . . .
H7 H 0.647628 0.138044 0.445662 0.080 Uiso 1 1 calc R U . . .
C14 C 0.9175(13) 0.2419(8) 0.8266(4) 0.044(2) Uani 1 1 d . . . . .
H14 H 1.008817 0.296347 0.826795 0.053 Uiso 1 1 calc R U . . .
C4 C 0.6769(18) 0.5096(9) 0.4830(4) 0.069(4) Uani 1 1 d . . . . .
H4 H 0.669213 0.575324 0.454878 0.083 Uiso 1 1 calc R U . . .
C5 C 0.669(2) 0.3864(10) 0.4651(5) 0.087(5) Uani 1 1 d . . . . .
H5 H 0.659429 0.369568 0.423852 0.104 Uiso 1 1 calc R U . . .

loop_
_atom_site_aniso_label
_atom_site_aniso_U_11
_atom_site_aniso_U_22
_atom_site_aniso_U_33
_atom_site_aniso_U_23
_atom_site_aniso_U_13
_atom_site_aniso_U_12
Br1 0.0389(5) 0.0478(5) 0.0550(5) 0.0054(5) 0.0012(5) -0.0140(4)
Br2 0.0764(8) 0.0325(4) 0.0792(8) 0.0092(5) -0.0024(7) 0.0044(5)
S1 0.0309(11) 0.0432(12) 0.0583(15) 0.0047(11) -0.0004(11) 0.0025(10)
O1 0.087(5) 0.023(3) 0.038(3) -0.002(3) 0.015(4) 0.004(3)
C10 0.047(5) 0.027(4) 0.027(4) 0.003(4) 0.004(4) 0.003(4)
C18 0.036(4) 0.024(3) 0.026(4) 0.005(3) 0.005(3) 0.010(4)
C13 0.034(5) 0.025(4) 0.032(4) -0.005(3) -0.004(4) 0.002(4)
C12 0.029(4) 0.026(4) 0.035(4) -0.002(3) 0.004(4) 0.002(3)
C9 0.052(6) 0.032(4) 0.039(5) -0.007(4) 0.007(5) -0.002(4)
C1 0.049(6) 0.027(4) 0.036(5) 0.002(4) 0.002(4) 0.000(4)
C19 0.038(5) 0.022(3) 0.032(4) 0.002(4) 0.002(3) -0.001(3)
C2 0.039(5) 0.030(4) 0.043(5) 0.001(4) 0.002(4) 0.003(4)
C11 0.035(4) 0.015(3) 0.032(4) -0.002(3) 0.002(3) 0.004(3)
C17 0.044(6) 0.035(4) 0.040(5) 0.002(4) 0.006(4) 0.005(4)
C20 0.050(6) 0.020(4) 0.041(5) 0.000(4) -0.001(4) -0.002(3)
C16 0.059(7) 0.050(5) 0.035(5) 0.008(4) 0.009(5) 0.016(5)
C15 0.061(7) 0.056(6) 0.034(5) -0.008(5) -0.009(5) 0.026(5)
C21 0.071(8) 0.034(5) 0.058(7) -0.003(5) -0.002(6) -0.023(5)
C3 0.069(7) 0.028(4) 0.051(6) 0.007(4) -0.001(5) 0.003(5)
C22 0.048(6) 0.054(6) 0.057(6) 0.010(5) -0.004(6) -0.021(5)
C6 0.088(9) 0.046(5) 0.028(5) 0.007(5) -0.001(5) 0.006(6)
C8 0.120(11) 0.038(5) 0.029(5) -0.010(4) 0.001(6) -0.002(6)
C7 0.117(11) 0.050(6) 0.032(5) -0.015(5) -0.004(6) 0.002(7)
C14 0.042(5) 0.043(5) 0.047(6) -0.004(4) -0.002(4) 0.006(4)
C4 0.122(11) 0.044(5) 0.043(6) 0.021(5) -0.002(7) 0.005(7)
C5 0.166(15) 0.064(7) 0.031(5) 0.002(5) -0.010(7) 0.021(9)

loop_
_atom_type_symbol
_atom_type_description
_atom_type_scat_dispersion_real
_atom_type_scat_dispersion_imag
_atom_type_scat_source
C C 0.0033 0.0016 'International Tables Vol C Tables 4.2.6.8 and 6.1.1.4'
H H 0.0000 0.0000 'International Tables Vol C Tables 4.2.6.8 and 6.1.1.4'
Br Br -0.2901 2.4595 'International Tables Vol C Tables 4.2.6.8 and 6.1.1.4'
O O 0.0106 0.0060 'International Tables Vol C Tables 4.2.6.8 and 6.1.1.4'
S S 0.1246 0.1234 'International Tables Vol C Tables 4.2.6.8 and 6.1.1.4'

loop_
_geom_angle_atom_site_label_1
_geom_angle_atom_site_label_2
_geom_angle_atom_site_label_3
_geom_angle
_geom_angle_site_symmetry_1
_geom_angle_site_symmetry_3
_geom_angle_publ_flag
C22 S1 C19 91.3(5) . . ?
C9 O1 C20 118.0(6) . . ?
C9 C10 C1 118.4(7) . . ?
C9 C10 C11 114.8(7) . . ?
C1 C10 C11 126.7(7) . . ?
C13 C18 C19 108.7(6) . . ?
C13 C18 C17 121.1(8) . . ?
C17 C18 C19 130.1(8) . . ?
C18 C13 C12 107.7(7) . . ?
C18 C13 C14 120.5(8) . . ?
C14 C13 C12 131.7(8) . . ?
C13 C12 Br1 121.3(6) . . ?
C11 C12 Br1 127.8(6) . . ?
C11 C12 C13 110.9(7) . . ?
O1 C9 C8 116.3(7) . . ?
C10 C9 O1 120.3(7) . . ?
C10 C9 C8 123.3(8) . . ?
C10 C1 C6 117.6(7) . . ?
C2 C1 C10 123.6(8) . . ?
C2 C1 C6 118.7(7) . . ?
C18 C19 S1 109.8(5) . . ?
C18 C19 C11 104.1(6) . . ?
C18 C19 C20 115.1(6) . . ?
C11 C19 S1 110.8(5) . . ?
C11 C19 C20 109.9(6) . . ?
C20 C19 S1 107.1(5) . . ?
C1 C2 H2 120.2 . . ?
C3 C2 C1 119.6(8) . . ?
C3 C2 H2 120.2 . . ?
C10 C11 C19 114.7(7) . . ?
C12 C11 C10 136.0(8) . . ?
C12 C11 C19 108.5(6) . . ?
C18 C17 H17 120.2 . . ?
C16 C17 C18 119.6(9) . . ?
C16 C17 H17 120.2 . . ?
O1 C20 C19 113.6(6) . . ?
O1 C20 H20 108.4 . . ?
O1 C20 C21 111.3(7) . . ?
C19 C20 H20 108.4 . . ?
C21 C20 C19 106.5(7) . . ?
C21 C20 H20 108.4 . . ?
C17 C16 H16 120.2 . . ?
C17 C16 C15 119.5(9) . . ?
C15 C16 H16 120.2 . . ?
C16 C15 H15 119.2 . . ?
C16 C15 C14 121.5(9) . . ?
C14 C15 H15 119.2 . . ?
C20 C21 H21 121.6 . . ?
C22 C21 C20 116.8(8) . . ?
C22 C21 H21 121.6 . . ?
C2 C3 Br2 119.0(7) . . ?
C4 C3 Br2 118.8(7) . . ?
C4 C3 C2 122.2(8) . . ?
S1 C22 H22 121.6 . . ?
C21 C22 S1 116.9(8) . . ?
C21 C22 H22 121.6 . . ?
C7 C6 C1 118.7(8) . . ?
C5 C6 C1 116.9(8) . . ?
C5 C6 C7 124.4(9) . . ?
C9 C8 H8 120.8 . . ?
C7 C8 C9 118.5(8) . . ?
C7 C8 H8 120.8 . . ?
C6 C7 H7 118.3 . . ?
C8 C7 C6 123.3(9) . . ?
C8 C7 H7 118.3 . . ?
C13 C14 C15 117.7(9) . . ?
C13 C14 H14 121.1 . . ?
C15 C14 H14 121.1 . . ?
C3 C4 H4 120.7 . . ?
C5 C4 C3 118.6(9) . . ?
C5 C4 H4 120.7 . . ?
C6 C5 H5 118.1 . . ?
C4 C5 C6 123.8(9) . . ?
C4 C5 H5 118.1 . . ?

loop_
_geom_bond_atom_site_label_1
_geom_bond_atom_site_label_2
_geom_bond_distance
_geom_bond_site_symmetry_2
_geom_bond_publ_flag
Br1 C12 1.866(8) . ?
Br2 C3 1.890(8) . ?
S1 C19 1.836(8) . ?
S1 C22 1.750(9) . ?
O1 C9 1.384(10) . ?
O1 C20 1.417(10) . ?
C10 C9 1.367(10) . ?
C10 C1 1.446(10) . ?
C10 C11 1.451(10) . ?
C18 C13 1.374(11) . ?
C18 C19 1.503(10) . ?
C18 C17 1.377(10) . ?
C13 C12 1.477(11) . ?
C13 C14 1.376(11) . ?
C12 C11 1.334(11) . ?
C9 C8 1.413(12) . ?
C1 C2 1.398(10) . ?
C1 C6 1.448(12) . ?
C19 C11 1.506(10) . ?
C19 C20 1.587(10) . ?
C2 H2 0.9300 . ?
C2 C3 1.378(11) . ?
C17 H17 0.9300 . ?
C17 C16 1.366(13) . ?
C20 H20 0.9800 . ?
C20 C21 1.499(13) . ?
C16 H16 0.9300 . ?
C16 C15 1.378(14) . ?
C15 H15 0.9300 . ?
C15 C14 1.401(13) . ?
C21 H21 0.9300 . ?
C21 C22 1.280(14) . ?
C3 C4 1.362(13) . ?
C22 H22 0.9300 . ?
C6 C7 1.407(12) . ?
C6 C5 1.380(13) . ?
C8 H8 0.9300 . ?
C8 C7 1.320(12) . ?
C7 H7 0.9300 . ?
C14 H14 0.9300 . ?
C4 H4 0.9300 . ?
C4 C5 1.355(14) . ?
C5 H5 0.9300 . ?

loop_
_geom_torsion_atom_site_label_1
_geom_torsion_atom_site_label_2
_geom_torsion_atom_site_label_3
_geom_torsion_atom_site_label_4
_geom_torsion
_geom_torsion_site_symmetry_1
_geom_torsion_site_symmetry_2
_geom_torsion_site_symmetry_3
_geom_torsion_site_symmetry_4
_geom_torsion_publ_flag
Br1 C12 C11 C10 9.4(13) . . . . ?
Br1 C12 C11 C19 178.3(5) . . . . ?
Br2 C3 C4 C5 -177.2(12) . . . . ?
S1 C19 C11 C10 -71.2(7) . . . . ?
S1 C19 C11 C12 117.2(6) . . . . ?
S1 C19 C20 O1 111.0(7) . . . . ?
S1 C19 C20 C21 -11.9(8) . . . . ?
O1 C9 C8 C7 -176.4(11) . . . . ?
O1 C20 C21 C22 -115.1(10) . . . . ?
C10 C9 C8 C7 1(2) . . . . ?
C10 C1 C2 C3 -178.7(10) . . . . ?
C10 C1 C6 C7 0.4(17) . . . . ?
C10 C1 C6 C5 -178.1(12) . . . . ?
C18 C13 C12 Br1 -178.3(5) . . . . ?
C18 C13 C12 C11 -0.7(9) . . . . ?
C18 C13 C14 C15 0.5(12) . . . . ?
C18 C19 C11 C10 170.7(6) . . . . ?
C18 C19 C11 C12 -0.8(8) . . . . ?
C18 C19 C20 O1 -126.6(7) . . . . ?
C18 C19 C20 C21 110.5(8) . . . . ?
C18 C17 C16 C15 -2.0(13) . . . . ?
C13 C18 C19 S1 -118.3(6) . . . . ?
C13 C18 C19 C11 0.4(8) . . . . ?
C13 C18 C19 C20 120.7(7) . . . . ?
C13 C18 C17 C16 1.1(13) . . . . ?
C13 C12 C11 C10 -168.0(8) . . . . ?
C13 C12 C11 C19 0.9(9) . . . . ?
C12 C13 C14 C15 179.2(8) . . . . ?
C9 O1 C20 C19 -34.0(11) . . . . ?
C9 O1 C20 C21 86.2(9) . . . . ?
C9 C10 C1 C2 175.6(10) . . . . ?
C9 C10 C1 C6 -2.9(14) . . . . ?
C9 C10 C11 C12 125.9(10) . . . . ?
C9 C10 C11 C19 -42.5(11) . . . . ?
C9 C8 C7 C6 -4(2) . . . . ?
C1 C10 C9 O1 179.8(9) . . . . ?
C1 C10 C9 C8 2.2(16) . . . . ?
C1 C10 C11 C12 -57.3(14) . . . . ?
C1 C10 C11 C19 134.3(9) . . . . ?
C1 C2 C3 Br2 176.4(8) . . . . ?
C1 C2 C3 C4 -2.3(18) . . . . ?
C1 C6 C7 C8 3(2) . . . . ?
C1 C6 C5 C4 -4(2) . . . . ?
C19 S1 C22 C21 -5.3(9) . . . . ?
C19 C18 C13 C12 0.1(8) . . . . ?
C19 C18 C13 C14 179.1(7) . . . . ?
C19 C18 C17 C16 -178.2(8) . . . . ?
C19 C20 C21 C22 9.2(12) . . . . ?
C2 C1 C6 C7 -178.2(11) . . . . ?
C2 C1 C6 C5 3.3(17) . . . . ?
C2 C3 C4 C5 1(2) . . . . ?
C11 C10 C9 O1 -3.2(14) . . . . ?
C11 C10 C9 C8 179.3(10) . . . . ?
C11 C10 C1 C2 -1.1(15) . . . . ?
C11 C10 C1 C6 -179.6(10) . . . . ?
C11 C19 C20 O1 -9.5(10) . . . . ?
C11 C19 C20 C21 -132.3(7) . . . . ?
C17 C18 C13 C12 -179.3(7) . . . . ?
C17 C18 C13 C14 -0.4(12) . . . . ?
C17 C18 C19 S1 61.1(10) . . . . ?
C17 C18 C19 C11 179.8(8) . . . . ?
C17 C18 C19 C20 -59.9(11) . . . . ?
C17 C16 C15 C14 2.2(13) . . . . ?
C20 O1 C9 C10 43.6(13) . . . . ?
C20 O1 C9 C8 -138.7(10) . . . . ?
C20 C19 C11 C10 46.9(9) . . . . ?
C20 C19 C11 C12 -124.6(7) . . . . ?
C20 C21 C22 S1 -1.8(13) . . . . ?
C16 C15 C14 C13 -1.4(13) . . . . ?
C3 C4 C5 C6 2(3) . . . . ?
C22 S1 C19 C18 -115.9(6) . . . . ?
C22 S1 C19 C11 129.6(6) . . . . ?
C22 S1 C19 C20 9.8(6) . . . . ?
C6 C1 C2 C3 -0.1(16) . . . . ?
C7 C6 C5 C4 177.2(15) . . . . ?
C14 C13 C12 Br1 3.0(13) . . . . ?
C14 C13 C12 C11 -179.4(8) . . . . ?
C5 C6 C7 C8 -178.4(15) . . . . ?
